data_4000688
loop_
_publ_author_name
'Thierry Maris'
'Michael J. Henson'
'Stephen J. Heyes'
'Keith Prout'

_publ_section_title
;
 Investigations of the Phase Transitions in Thiourea Inclusion Compounds
 with Cycloheptane, Cyclooctane, and Cyclooctanone
;
_journal_name_full 'Chem. Mater.'
_journal_page_first 2483
_journal_page_last 2492
_journal_paper_doi 10.1021/cm991173u
_journal_volume 13
_journal_year 2001
_chemical_formula_moiety ' C11 H28.00 N6 S3 '
_chemical_formula_sum 'C11 H28 N6 S3'
_chemical_formula_weight 340.57
_chemical_name_systematic
;
?
;
_space_group_IT_number 14
_symmetry_cell_setting monoclinic
_symmetry_space_group_name_Hall '-P 2ybc'
_symmetry_space_group_name_H-M 'P 1 21/c 1'
_atom_sites_solution_hydrogens geom
_atom_sites_solution_primary direct
_audit_creation_date 99-19-07
_audit_creation_method CRYSTALS_ver_12-03-99
_cell_angle_alpha 90
_cell_angle_beta 113.99(3)
_cell_angle_gamma 90
_cell_formula_units_Z 4
_cell_length_a 12.465(5)
_cell_length_b 15.555(7)
_cell_length_c 10.392(4)
_cell_measurement_reflns_used 25
_cell_measurement_temperature 210
_cell_measurement_theta_max 16
_cell_measurement_theta_min 8
_cell_volume 1840.9(14)
_computing_cell_refinement
;
DIP2000 software 'DENZO' (Otwinowski & Minor, 1996)
;
_computing_data_collection
;
DIP2000 software 'Xpress' (MAC Science, 1989)
;
_computing_data_reduction
;
DIP2000 software 'DENZO' (Otwinowski & Minor, 1996)
;
_computing_molecular_graphics
;
 CAMERON (Watkin, Prout & Pearce,  1996)
;
_computing_publication_material
;
CRYSTALS Issue 10 (Watkin, Prout, Carruthers & Betteridge, 1996)
;
_computing_structure_refinement
;
CRYSTALS Issue 10 (Watkin, Prout, Carruthers & Betteridge, 1996)
;
_computing_structure_solution 'SIR92 (Giacovazzo et al, 1992)'
_diffrn_ambient_temperature 210
_diffrn_measured_fraction_theta_max 0.972
_diffrn_measurement_device_type
;
Enraf-nonius DIP2000
;
_diffrn_measurement_method \w/2\q
_diffrn_radiation_monochromator graphite
_diffrn_radiation_type 'Cu K\a'
_diffrn_radiation_wavelength 1.54180
_diffrn_reflns_av_R_equivalents 3.35
_diffrn_reflns_limit_h_max 14
_diffrn_reflns_limit_h_min -15
_diffrn_reflns_limit_k_max 19
_diffrn_reflns_limit_k_min 0
_diffrn_reflns_limit_l_max 12
_diffrn_reflns_limit_l_min 0
_diffrn_reflns_number 3651
_diffrn_reflns_theta_max 74.33
_diffrn_reflns_theta_min 0.00
_diffrn_standards_decay_% 4.90
_diffrn_standards_interval_count 0
_diffrn_standards_interval_time 0
_diffrn_standards_number 3
_exptl_absorpt_coefficient_mu 3.63
_exptl_absorpt_correction_T_max 0.62
_exptl_absorpt_correction_T_min 0.40
_exptl_absorpt_correction_type psi-scan
_exptl_absorpt_process_details '\y scan,(North et al, 1968)'
_exptl_crystal_colour ' colourless '
_exptl_crystal_density_diffrn 1.23
_exptl_crystal_description ' prism '
_exptl_crystal_F_000 741.14
_exptl_crystal_size_max 0.50
_exptl_crystal_size_mid 0.13
_exptl_crystal_size_min 0.13
_refine_diff_density_max 0.64
_refine_diff_density_min -0.54
_refine_ls_extinction_method None
_refine_ls_goodness_of_fit_ref 1.0086
_refine_ls_hydrogen_treatment constr
_refine_ls_matrix_type full
_refine_ls_number_parameters 254
_refine_ls_number_reflns 2947
_refine_ls_R_factor_gt 0.0573
_refine_ls_shift/su_max 0.678259
_refine_ls_structure_factor_coef F
_refine_ls_weighting_details
;
Chebychev polynomial with 3 parameters, Carruthers & Watkin , 1979,
 6.27     3.30     5.15
;
_refine_ls_weighting_scheme calc
_refine_ls_wR_factor_ref 0.0673
_reflns_limit_h_max 14
_reflns_limit_h_min -15
_reflns_limit_k_max 19
_reflns_limit_k_min 0
_reflns_limit_l_max 12
_reflns_limit_l_min 0
_reflns_number_gt 2947
_reflns_number_total 3651
_reflns_threshold_expression >3.00\s(I)
_cod_data_source_file deposit.cif
_cod_data_source_block TC8_210K
_cod_original_cell_volume 1840.9
_cod_original_sg_symbol_H-M P21/c
_cod_original_formula_sum ' C11 H28.00 N6 S3 '
_cod_database_code 4000688

loop_
_symmetry_equiv_pos_as_xyz
x,y,z
-x,-y,-z
-x,y+1/2,-z+1/2
x,-y+1/2,z+1/2

loop_
_atom_site_label
_atom_site_fract_x
_atom_site_fract_y
_atom_site_fract_z
_atom_site_U_iso_or_equiv
_atom_site_occupancy
_atom_site_adp_type
S1 -0.11028(4) -0.15201(3) 0.42384(5) 0.0297 1.0000 Uani
C2 -0.05701(17) -0.20742(12) 0.5804(2) 0.0290 1.0000 Uani
N3 -0.12059(17) -0.21412(13) 0.65550(19) 0.0404 1.0000 Uani
N4 0.04862(17) -0.24252(12) 0.62782(19) 0.0390 1.0000 Uani
S5 0.23560(4) -0.20266(3) 0.46263(5) 0.0309 1.0000 Uani
C6 0.24236(17) -0.09288(14) 0.4841(2) 0.0305 1.0000 Uani
N7 0.14704(16) -0.04870(12) 0.4680(2) 0.0381 1.0000 Uani
N8 0.34380(17) -0.05222(13) 0.5190(2) 0.0437 1.0000 Uani
S9 -0.41367(4) -0.15696(3) 0.51300(5) 0.0317 1.0000 Uani
C10 -0.46872(18) -0.20329(13) 0.3491(2) 0.0311 1.0000 Uani
N11 -0.40470(18) -0.20729(15) 0.27468(19) 0.0441 1.0000 Uani
N12 -0.57666(17) -0.23541(13) 0.29573(19) 0.0409 1.0000 Uani
H31 -0.08921(17) -0.24641(13) 0.74657(19) 0.0491 1.0000 Uiso
H32 -0.20001(17) -0.18685(13) 0.62120(19) 0.0491 1.0000 Uiso
H41 0.07942(17) -0.27472(12) 0.71898(19) 0.0457 1.0000 Uiso
H42 0.09772(17) -0.23690(12) 0.57244(19) 0.0457 1.0000 Uiso
H71 0.15138(16) 0.01513(12) 0.4806(2) 0.0452 1.0000 Uiso
H72 0.07058(16) -0.07920(12) 0.4431(2) 0.0452 1.0000 Uiso
H81 0.41641(17) -0.08538(13) 0.5329(2) 0.0516 1.0000 Uiso
H82 0.34771(17) 0.01161(13) 0.5315(2) 0.0516 1.0000 Uiso
H111 -0.43760(18) -0.23444(15) 0.17920(19) 0.0513 1.0000 Uiso
H112 -0.32331(18) -0.18316(15) 0.31370(19) 0.0513 1.0000 Uiso
H121 -0.62601(17) -0.23264(13) 0.35115(19) 0.0470 1.0000 Uiso
H122 -0.60865(17) -0.26241(13) 0.20014(19) 0.0470 1.0000 Uiso
C20 -0.2562(9) 0.0666(9) 0.1491(11) 0.0406 0.514(6) Uani
C21 -0.1381(14) 0.0340(9) 0.154(3) 0.0575 0.514(6) Uani
C22 -0.1422(9) -0.0599(6) 0.1061(8) 0.0621 0.514(6) Uani
C23 -0.156(1) -0.0744(5) -0.0459(8) 0.0624 0.514(6) Uani
C24 -0.2349(5) -0.0126(4) -0.1581(5) 0.0610 0.514(6) Uani
C25 -0.3652(5) -0.0199(4) -0.1965(6) 0.0635 0.514(6) Uani
C26 -0.4070(9) -0.0043(6) -0.0793(8) 0.0631 0.514(6) Uani
C27 -0.3617(9) 0.0791(7) 0.006(1) 0.0596 0.514(6) Uani
H201 -0.2819(9) 0.0253(9) 0.2048(11) 0.0600 0.514(6) Uiso
H202 -0.2398(9) 0.1239(9) 0.1969(11) 0.0600 0.514(6) Uiso
H211 -0.0744(14) 0.0412(9) 0.251(3) 0.0561 0.514(6) Uiso
H212 -0.1197(14) 0.0695(9) 0.086(3) 0.0561 0.514(6) Uiso
H221 -0.2109(9) -0.0879(6) 0.1155(8) 0.0717 0.514(6) Uiso
H222 -0.0680(9) -0.0876(6) 0.1726(8) 0.0717 0.514(6) Uiso
H231 -0.189(1) -0.1333(5) -0.0757(8) 0.0699 0.514(6) Uiso
H232 -0.075(1) -0.0713(5) -0.0448(8) 0.0699 0.514(6) Uiso
H241 -0.2202(5) -0.0192(4) -0.2452(5) 0.0708 0.514(6) Uiso
H242 -0.2120(5) 0.0466(4) -0.1191(5) 0.0708 0.514(6) Uiso
H251 -0.4078(5) 0.0211(4) -0.2749(6) 0.0697 0.514(6) Uiso
H252 -0.3872(5) -0.0802(4) -0.2301(6) 0.0697 0.514(6) Uiso
H261 -0.4948(9) -0.0024(6) -0.1213(8) 0.0668 0.514(6) Uiso
H262 -0.3793(9) -0.0532(6) -0.0111(8) 0.0668 0.514(6) Uiso
H271 -0.4283(9) 0.1074(7) 0.020(1) 0.0671 0.514(6) Uiso
H272 -0.3342(9) 0.1171(7) -0.052(1) 0.0671 0.514(6) Uiso
C30 -0.1337(14) 0.037(1) 0.175(2) 0.0534 0.486(6) Uani
C31 -0.2652(13) 0.0528(12) 0.1325(15) 0.0742 0.486(6) Uani
C32 -0.330(1) 0.0841(7) -0.0210(11) 0.0697 0.486(6) Uani
C33 -0.403(1) 0.0150(5) -0.126(1) 0.0677 0.486(6) Uani
C34 -0.3529(5) -0.0756(4) -0.1022(7) 0.0670 0.486(6) Uani
C35 -0.2457(6) -0.0917(4) -0.1339(7) 0.0683 0.486(6) Uani
C36 -0.1356(8) -0.0393(6) -0.0497(9) 0.0664 0.486(6) Uani
C37 -0.0961(8) -0.0399(7) 0.1111(9) 0.0590 0.486(6) Uani
H301 -0.1531(14) 0.022(1) -0.078(2) 0.0799 0.486(6) Uiso
H302 -0.0690(14) -0.059(1) -0.072(2) 0.0799 0.486(6) Uiso
H311 -0.2234(13) -0.1547(12) -0.1174(15) 0.0786 0.486(6) Uiso
H312 -0.2692(13) -0.0788(12) -0.2360(15) 0.0786 0.486(6) Uiso
H321 -0.417(1) -0.1171(7) -0.1593(11) 0.0759 0.486(6) Uiso
H322 -0.329(1) -0.0888(7) 0.0004(11) 0.0759 0.486(6) Uiso
H331 -0.483(1) 0.0136(5) -0.125(1) 0.0710 0.486(6) Uiso
H332 -0.410(1) 0.0328(5) -0.221(1) 0.0710 0.486(6) Uiso
H341 -0.3833(5) 0.1319(4) -0.0199(7) 0.0818 0.486(6) Uiso
H342 -0.2699(5) 0.1080(4) -0.0539(7) 0.0818 0.486(6) Uiso
H351 -0.2767(6) 0.0966(4) 0.1977(7) 0.0687 0.486(6) Uiso
H352 -0.3011(6) -0.0024(4) 0.1412(7) 0.0687 0.486(6) Uiso
H361 -0.0976(8) 0.0297(6) 0.2793(9) 0.0600 0.486(6) Uiso
H362 -0.1009(8) 0.0894(6) 0.1485(9) 0.0600 0.486(6) Uiso
H371 -0.1326(8) -0.0920(7) 0.1330(9) 0.0657 0.486(6) Uiso
H372 -0.0086(8) -0.0458(7) 0.1552(9) 0.0657 0.486(6) Uiso

loop_
_atom_site_aniso_label
_atom_site_aniso_U_11
_atom_site_aniso_U_22
_atom_site_aniso_U_33
_atom_site_aniso_U_23
_atom_site_aniso_U_13
_atom_site_aniso_U_12
S1 0.0354(3) 0.0308(3) 0.0234(3) 0.00324(17) 0.0127(2) 0.00210(17)
C2 0.036(1) 0.0245(9) 0.0253(9) -0.0017(7) 0.0113(8) -0.0029(7)
N3 0.0469(11) 0.0474(11) 0.0305(9) 0.0084(8) 0.0194(8) 0.0030(8)
N4 0.038(1) 0.0424(11) 0.0339(9) 0.0100(8) 0.0119(8) 0.0043(7)
S5 0.0347(3) 0.0258(3) 0.0318(3) -0.00173(17) 0.0129(2) 0.00017(17)
C6 0.037(1) 0.029(1) 0.0248(9) -0.0009(7) 0.0120(8) -0.0004(8)
N7 0.042(1) 0.0290(9) 0.044(1) -0.0026(8) 0.0181(8) 0.0019(7)
N8 0.042(1) 0.035(1) 0.0556(12) -0.0074(9) 0.0206(9) -0.0063(8)
S9 0.0354(3) 0.0367(3) 0.0229(3) -0.00559(17) 0.0117(2) -0.00335(18)
C10 0.037(1) 0.031(1) 0.0236(8) 0.0008(7) 0.0104(8) 0.0023(8)
N11 0.045(1) 0.0604(13) 0.0292(8) -0.0115(8) 0.0171(8) -0.0039(9)
N12 0.041(1) 0.0478(11) 0.0303(9) -0.0098(8) 0.0114(8) -0.0104(8)
C20 0.058(4) 0.033(3) 0.030(3) -0.010(3) 0.016(3) -0.005(3)
C21 0.073(7) 0.056(6) 0.031(6) -0.008(4) 0.008(4) 0.009(5)
C22 0.090(6) 0.051(4) 0.036(3) 0.007(3) 0.016(4) 0.021(4)
C23 0.090(6) 0.052(4) 0.046(4) 0.005(3) 0.028(4) 0.018(4)
C24 0.087(4) 0.070(4) 0.032(2) 0.001(2) 0.031(3) 0.011(3)
C25 0.080(4) 0.061(4) 0.040(3) -0.009(2) 0.014(3) 0.008(3)
C26 0.060(4) 0.066(5) 0.046(4) -0.009(4) 0.005(4) -0.001(4)
C27 0.070(5) 0.048(4) 0.050(4) -0.008(3) 0.014(3) 0.011(3)
C30 0.075(7) 0.054(6) 0.030(6) -0.003(3) 0.020(5) -0.001(5)
C31 0.096(8) 0.057(8) 0.053(6) -0.020(5) 0.014(5) 0.007(5)
C32 0.081(6) 0.044(4) 0.060(5) -0.007(4) 0.004(4) 0.011(4)
C33 0.071(5) 0.051(4) 0.055(6) 0.001(4) -0.001(4) 0.007(4)
C34 0.075(4) 0.050(3) 0.064(4) -0.021(3) 0.016(3) -0.018(3)
C35 0.082(5) 0.066(4) 0.049(3) -0.018(3) 0.018(3) 0.007(3)
C36 0.080(5) 0.075(6) 0.050(4) -0.013(4) 0.032(4) 0.007(5)
C37 0.066(5) 0.057(5) 0.050(4) -0.001(3) 0.018(4) 0.006(4)

loop_
_geom_angle_atom_site_label_1
_geom_angle_atom_site_label_2
_geom_angle_atom_site_label_3
_geom_angle
_geom_angle_publ_flag
S1 C2 N3 120.30(16) yes
S1 C2 N4 120.20(15) yes
N3 C2 N4 119.49(18) yes
C2 N3 H31 120.01(12) no
C2 N3 H32 119.99(12) no
H31 N3 H32 120.000 no
C2 N4 H41 120.04(11) no
C2 N4 H42 119.96(11) no
H41 N4 H42 120.000 no
S5 C6 N7 120.35(16) yes
S5 C6 N8 120.01(16) yes
N7 C6 N8 119.6(2) yes
C6 N7 H71 120.08(12) no
C6 N7 H72 119.92(12) no
H71 N7 H72 120.001 no
C6 N8 H81 120.01(13) no
C6 N8 H82 119.99(13) no
H81 N8 H82 119.999 no
S9 C10 N11 120.59(16) yes
S9 C10 N12 120.10(16) yes
N11 C10 N12 119.31(18) yes
C10 N11 H111 119.98(12) no
C10 N11 H112 120.02(12) no
H111 N11 H112 119.999 no
C10 N12 H121 119.98(11) no
C10 N12 H122 120.02(11) no
H121 N12 H122 120.000 no
C21 C20 C27 120.2(13) yes
C21 C20 H201 107.2(10) no
C27 C20 H201 106.9(5) no
C21 C20 H202 106.0(8) no
C27 C20 H202 106.8(7) no
H201 C20 H202 109.466 no
C21 C20 C30 7.8(16) yes
C27 C20 C30 128.0(12) yes
H201 C20 C30 103.9(9) no
H202 C20 C30 101.0(7) no
C21 C20 C31 84.4(61) yes
C27 C20 C31 61.0(46) yes
H201 C20 C31 73.3(50) no
H202 C20 C31 167.3(52) no
C30 C20 C31 90.1(57) yes
C21 C20 C32 101.5(13) yes
C27 C20 C32 20.5(5) yes
H201 C20 C32 123.8(6) no
H202 C20 C32 107.3(6) no
C30 C20 C32 109.0(11) yes
C21 C20 H351 135.6(14) no
C27 C20 H351 99.7(11) no
H201 C20 H351 75.6(10) no
H202 C20 H351 38.8(10) no
C30 C20 H351 128.3(14) no
C21 C20 H352 97.0(12) no
C27 C20 H352 81.7(9) no
H201 C20 H352 38.2(6) no
H202 C20 H352 145.9(7) no
C30 C20 H352 98.8(11) no
C31 C20 C32 62.6(43) yes
C31 C20 H351 135.4(61) no
C32 C20 H351 113.4(12) no
C31 C20 H352 35.1(47) no
C32 C20 H352 91.9(9) no
H351 C20 H352 107.8(11) no
C20 C21 C22 113.4(12) yes
C20 C21 H211 111.0(10) no
C22 C21 H211 109.8(9) no
C20 C21 H212 106.7(10) no
C22 C21 H212 106.2(10) no
H211 C21 H212 109.467 no
C20 C21 C30 78.2(73) yes
C22 C21 C30 122.2(105) yes
H211 C21 C30 33.0(77) no
H212 C21 C30 124.9(97) no
C20 C21 C31 10.1(12) yes
C22 C21 C31 103.7(11) yes
H211 C21 C31 118.6(10) no
H212 C21 C31 108.2(11) no
C30 C21 C31 85.6(76) yes
C20 C21 C37 137.1(13) yes
C22 C21 C37 24.5(4) yes
H211 C21 C37 99.3(10) no
H212 C21 C37 90.0(11) no
C30 C21 C37 124.0(97) yes
C20 C21 H361 91.8(13) no
C22 C21 H361 104.2(16) no
H211 C21 H361 25.9(9) no
H212 C21 H361 133.8(9) no
C30 C21 H361 19.4(85) no
C20 C21 H362 100.1(12) no
C22 C21 H362 139.5(17) no
H211 C21 H362 76.3(15) no
H212 C21 H362 39.5(15) no
C30 C21 H362 85.4(90) no
C31 C21 C37 127.1(12) yes
C31 C21 H361 97.3(15) no
C37 C21 H361 104.7(16) no
C31 C21 H362 107.8(15) no
C37 C21 H362 116.5(16) no
H361 C21 H362 96.5(15) no
C21 C22 C23 116.7(11) yes
C21 C22 H221 107.4(7) no
C23 C22 H221 107.2(6) no
C21 C22 H222 106.6(8) no
C23 C22 H222 109.3(5) no
H221 C22 H222 109.467 no
C21 C22 C30 6.1(18) yes
C23 C22 C30 122.7(11) yes
H221 C22 C30 105.1(7) no
H222 C22 C30 102.5(8) no
C21 C22 C36 97.1(11) yes
C23 C22 C36 21.2(4) yes
H221 C22 C36 123.7(5) no
H222 C22 C36 110.6(5) no
C30 C22 C36 102.9(10) yes
C21 C22 C37 66.5(16) yes
C23 C22 C37 82.7(15) yes
H221 C22 C37 170.1(14) no
H222 C22 C37 66.6(15) no
C30 C22 C37 67.9(16) yes
C21 C22 H371 135.4(20) no
C23 C22 H371 107.1(18) no
H221 C22 H371 65.2(13) no
H222 C22 H371 47.3(12) no
C30 C22 H371 129.2(20) no
C36 C22 C37 65.8(13) yes
C36 C22 H371 124.3(20) no
C37 C22 H371 113.1(26) no
C22 C23 C24 117.4(7) yes
C22 C23 H231 108.2(5) no
C24 C23 H231 106.5(4) no
C22 C23 H232 106.9(6) no
C24 C23 H232 108.2(5) no
H231 C23 H232 109.468 no
C22 C23 C35 121.0(10) yes
C24 C23 C35 54.7(5) yes
H231 C23 C35 52.9(5) no
H232 C23 C35 131.8(6) no
C22 C23 C36 93.4(15) yes
C24 C23 C36 62.7(13) yes
H231 C23 C36 158.3(15) no
H232 C23 C36 61.2(18) no
C35 C23 C36 116.8(15) yes
C22 C23 C37 23.5(4) yes
C24 C23 C37 117.4(7) yes
H231 C23 C37 126.2(5) no
H232 C23 C37 85.5(5) no
C35 C23 C37 142.5(10) yes
C22 C23 H302 117.0(13) no
C24 C23 H302 93.9(11) no
H231 C23 H302 113.0(7) no
H232 C23 H302 14.5(11) no
C35 C23 H302 121.6(13) no
C36 C23 C37 74.3(14) yes
C36 C23 H302 52.9(17) no
C37 C23 H302 94.2(12) no
C23 C24 C25 116.6(6) yes
C23 C24 H241 109.2(4) no
C25 C24 H241 109.1(3) no
C23 C24 H242 106.4(4) no
C25 C24 H242 105.9(3) no
H241 C24 H242 109.467 no
C23 C24 C35 47.7(5) yes
C25 C24 C35 78.0(5) yes
H241 C24 C35 98.8(3) no
H242 C24 C35 147.7(4) no
C23 C24 C36 23.5(4) yes
C25 C24 C36 135.8(6) yes
H241 C24 C36 106.2(5) no
H242 C24 C36 86.1(5) no
C35 C24 C36 71.0(5) yes
C23 C24 H301 69.0(11) no
C25 C24 H301 140.0(8) no
H241 C24 H301 105.2(10) no
H242 C24 H301 41.6(8) no
C35 C24 H301 116.6(11) no
C23 C24 H312 85.5(8) no
C25 C24 H312 74.0(8) no
H241 C24 H312 58.6(8) no
H242 C24 H312 166.0(7) no
C35 C24 H312 46.2(7) no
C36 C24 H301 46.2(10) no
C36 C24 H312 103.8(9) no
H301 C24 H312 143.9(13) no
C24 C25 C26 117.2(6) yes
C24 C25 H251 109.0(3) no
C26 C25 H251 108.0(5) no
C24 C25 H252 105.9(3) no
C26 C25 H252 107.1(4) no
H251 C25 H252 109.466 no
C24 C25 C33 118.1(7) yes
C26 C25 C33 19.8(5) yes
H251 C25 C33 90.1(5) no
H252 C25 C33 122.4(6) no
C24 C25 C34 93.9(5) yes
C26 C25 C34 57.7(5) yes
H251 C25 C34 157.1(4) no
H252 C25 C34 63.8(4) no
C33 C25 C34 77.4(5) yes
C24 C25 H332 116.8(10) no
C26 C25 H332 74.3(6) no
H251 C25 H332 35.5(7) no
H252 C25 H332 131.0(7) no
C33 C25 H332 55.2(6) no
C34 C25 H332 131.2(9) no
C25 C26 C27 115.4(7) yes
C25 C26 H261 109.0(4) no
C27 C26 H261 107.7(5) no
C25 C26 H262 108.3(5) no
C27 C26 H262 106.9(5) no
H261 C26 H262 109.466 no
C25 C26 C32 95.1(7) yes
C27 C26 C32 20.5(5) yes
H261 C26 C32 120.4(6) no
H262 C26 C32 113.1(5) no
C25 C26 C33 42.2(14) yes
C27 C26 C33 84.7(17) yes
H261 C26 C33 93.7(20) no
H262 C26 C33 148.7(18) no
C32 C26 C33 69.1(17) yes
C25 C26 C34 51.7(4) yes
C27 C26 C34 133.7(9) yes
H261 C26 C34 118.6(5) no
H262 C26 C34 56.9(5) no
C32 C26 C34 119.1(8) yes
C25 C26 H331 104.9(8) no
C27 C26 H331 95.7(11) no
H261 C26 H331 17.1(9) no
H262 C26 H331 125.7(8) no
C32 C26 H331 105.2(12) no
C33 C26 C34 93.8(16) yes
C33 C26 H331 80.3(16) no
C34 C26 H331 129.8(13) no
C20 C27 C26 114.6(10) yes
C20 C27 H271 110.5(6) no
C26 C27 H271 108.8(5) no
C20 C27 H272 106.8(5) no
C26 C27 H272 106.6(5) no
H271 C27 H272 109.467 no
C20 C27 C31 9.5(13) yes
C26 C27 C31 105.1(11) yes
H271 C27 C31 115.6(8) no
H272 C27 C31 110.9(8) no
C20 C27 C32 90.1(21) yes
C26 C27 C32 89.8(20) yes
H271 C27 C32 141.7(22) no
H272 C27 C32 32.2(22) no
C31 C27 C32 89.9(20) yes
C20 C27 C33 126.7(10) yes
C26 C27 C33 21.4(4) yes
H271 C27 C33 113.4(6) no
H272 C27 C33 85.6(6) no
C31 C27 C33 117.7(10) yes
C20 C27 H341 116.8(11) no
C26 C27 H341 128.2(10) no
H271 C27 H341 57.3(8) no
H272 C27 H341 52.7(8) no
C31 C27 H341 126.2(12) no
C32 C27 C33 73.4(17) yes
C32 C27 H341 84.8(23) no
C33 C27 H341 111.7(10) no
C20 H201 C31 15.6(19) no
C20 H201 H352 85.5(10) no
C31 H201 H352 69.8(17) no
C20 H202 C31 2.7(10) no
C20 H202 H351 53.3(14) no
C31 H202 H351 52.4(13) no
C21 H211 C30 7.9(20) no
C21 H211 H361 97.7(25) no
C30 H211 H361 91.4(29) no
C21 H212 C30 8.7(14) no
C21 H212 H362 69.6(20) no
C30 H212 H362 60.9(24) no
C22 H222 C37 38.1(7) no
C22 H222 H371 33.6(12) no
C37 H222 H371 71.2(14) no
C23 H231 C35 71.7(7) no
C23 H231 H311 148.2(17) no
C35 H231 H311 77.6(19) no
C23 H232 C36 37.1(7) no
C23 H232 H302 122.5(32) no
C36 H232 H302 96.5(26) no
C24 H242 H301 80.0(11) no
C25 H251 H332 69.1(10) no
C25 H252 C34 68.9(4) no
C26 H261 C33 29.4(5) no
C26 H261 H331 65.0(36) no
C33 H261 H331 44.4(33) no
C26 H262 C34 77.5(6) no
C26 H262 H322 130.5(10) no
C34 H262 H322 57.4(10) no
C27 H272 C32 31.0(15) no
C27 H272 H341 55.8(9) no
C32 H272 H341 86.7(15) no
C27 H272 H342 119.3(9) no
C32 H272 H342 89.4(20) no
H341 H272 H342 158.8(15) no
C20 C30 C21 94.0(80) yes
C20 C30 C22 108.4(11) yes
C21 C30 C22 51.6(89) yes
C20 C30 H211 126.6(24) no
C21 C30 H211 139.1(88) no
C22 C30 H211 110.4(21) no
C20 C30 H212 101.6(21) no
C21 C30 H212 46.4(93) no
C22 C30 H212 92.9(15) no
H211 C30 H212 111.5(32) no
C20 C30 C31 10.1(12) yes
C21 C30 C31 86.6(82) yes
C22 C30 C31 98.3(13) yes
H211 C30 C31 134.4(26) no
H212 C30 C31 101.3(24) no
C20 C30 C37 128.5(12) yes
C21 C30 C37 49.5(81) yes
C22 C30 C37 22.6(5) yes
H211 C30 C37 98.8(17) no
H212 C30 C37 79.1(13) no
C20 C30 H361 102.2(14) no
C21 C30 H361 156.5(95) no
C22 C30 H361 106.4(15) no
H211 C30 H361 31.8(23) no
H212 C30 H361 142.5(24) no
C20 C30 H362 101.8(15) no
C21 C30 H362 82.5(102) no
C22 C30 H362 125.5(16) no
H211 C30 H362 84.0(24) no
H212 C30 H362 36.1(11) no
C31 C30 C37 118.4(14) yes
C31 C30 H361 107.1(14) no
C37 C30 H361 107.2(14) no
C31 C30 H362 107.6(16) no
C37 C30 H362 106.3(14) no
H361 C30 H362 110.2(17) no
C20 C31 C21 85.5(57) yes
C20 C31 C27 109.5(54) yes
C21 C31 C27 128.4(14) yes
C20 C31 H201 91.1(53) no
C21 C31 H201 109.8(20) no
C27 C31 H201 118.5(19) no
C20 C31 H202 10.0(42) no
C21 C31 H202 93.8(15) no
C27 C31 H202 99.9(15) no
H201 C31 H202 93.6(23) no
C20 C31 C30 79.8(53) yes
C21 C31 C30 7.9(16) yes
C27 C31 C30 135.3(16) yes
H201 C31 C30 104.4(17) no
H202 C31 C30 88.6(12) no
C20 C31 C32 108.4(50) yes
C21 C31 C32 106.6(14) yes
C27 C31 C32 21.9(6) yes
H201 C31 C32 139.7(19) no
H202 C31 C32 100.6(14) no
C20 C31 H351 33.8(51) no
C21 C31 H351 116.6(15) no
C27 C31 H351 97.3(13) no
H201 C31 H351 68.9(19) no
H202 C31 H351 29.4(8) no
C20 C31 H352 135.9(56) no
C21 C31 H352 107.5(16) no
C27 C31 H352 95.1(12) no
H201 C31 H352 44.8(14) no
H202 C31 H352 137.4(20) no
C30 C31 C32 113.4(16) yes
C30 C31 H351 109.7(13) no
C32 C31 H351 108.8(14) no
C30 C31 H352 107.9(16) no
C32 C31 H352 107.6(13) no
H351 C31 H352 109.3(17) no
C20 C32 C26 104.1(8) yes
C20 C32 C27 69.5(18) yes
C26 C32 C27 69.7(18) yes
C20 C32 H272 127.5(20) no
C26 C32 H272 127.6(20) no
C27 C32 H272 116.7(33) no
C20 C32 C31 8.9(12) yes
C26 C32 C31 95.6(10) yes
C27 C32 C31 68.2(20) yes
H272 C32 C31 136.3(21) no
C20 C32 C33 123.7(10) yes
C26 C32 C33 20.8(4) yes
C27 C32 C33 85.5(18) yes
H272 C32 C33 108.8(19) no
C31 C32 C33 114.9(11) yes
C20 C32 H341 101.2(10) no
C26 C32 H341 109.5(10) no
C27 C32 H341 60.2(20) no
H272 C32 H341 56.8(16) no
C31 C32 H341 107.0(11) no
C20 C32 H342 104.9(10) no
C26 C32 H342 125.8(10) no
C27 C32 H342 164.4(24) no
H272 C32 H342 54.4(13) no
C31 C32 H342 108.5(11) no
C33 C32 H341 108.7(10) no
C33 C32 H342 109.1(10) no
H341 C32 H342 108.4(12) no
C25 C33 C26 118.1(17) yes
C25 C33 C27 139.5(11) yes
C26 C33 C27 74.0(15) yes
C25 C33 H261 124.2(11) no
C26 C33 H261 57.0(17) no
C27 C33 H261 95.2(9) no
C25 C33 C32 119.8(11) yes
C26 C33 C32 90.1(18) yes
C27 C33 C32 21.1(6) yes
H261 C33 C32 115.8(11) no
C25 C33 C34 54.5(5) yes
C26 C33 C34 63.7(14) yes
C27 C33 C34 118.1(7) yes
H261 C33 C34 97.0(8) no
C32 C33 C34 116.5(8) yes
C25 C33 H331 131.4(6) no
C26 C33 H331 64.4(20) no
C27 C33 H331 89.0(6) no
H261 C33 H331 12.0(7) no
C32 C33 H331 108.5(7) no
C25 C33 H332 52.4(5) no
C26 C33 H332 162.7(17) no
C27 C33 H332 123.0(5) no
H261 C33 H332 113.9(6) no
C32 C33 H332 107.1(6) no
C34 C33 H331 109.0(6) no
C34 C33 H332 106.1(5) no
H331 C33 H332 109.466 no
C25 C34 C26 70.5(5) yes
C25 C34 H252 47.3(3) no
C26 C34 H252 104.9(6) no
C25 C34 H262 115.7(8) no
C26 C34 H262 45.5(4) no
H252 C34 H262 143.7(8) no
C25 C34 C33 48.1(6) yes
C26 C34 C33 22.5(5) yes
H252 C34 C33 86.6(6) no
H262 C34 C33 67.7(5) no
C25 C34 C35 77.6(5) yes
C26 C34 C35 135.1(7) yes
H252 C34 C35 72.8(5) no
H262 C34 C35 141.4(8) no
C33 C34 C35 117.3(7) yes
C25 C34 H321 99.5(9) no
C26 C34 H321 107.0(10) no
H252 C34 H321 58.7(8) no
H262 C34 H321 104.5(10) no
C33 C34 H321 108.8(9) no
C25 C34 H322 148.1(9) no
C26 C34 H322 86.3(9) no
H252 C34 H322 164.7(9) no
H262 C34 H322 42.6(9) no
C33 C34 H322 106.5(10) no
C35 C34 H321 108.8(9) no
C35 C34 H322 106.9(9) no
H321 C34 H322 108.3(12) no
C23 C35 C24 77.6(5) yes
C23 C35 H231 55.4(6) no
C24 C35 H231 131.3(9) no
C23 C35 C34 116.4(7) yes
C24 C35 C34 93.2(5) yes
H231 C35 C34 117.2(9) no
C23 C35 C36 20.9(5) yes
C24 C35 C36 57.0(6) yes
H231 C35 C36 74.9(6) no
C34 C35 C36 116.8(6) yes
C23 C35 H311 88.8(11) no
C24 C35 H311 157.4(12) no
H231 C35 H311 33.7(10) no
C34 C35 H311 109.0(11) no
C36 C35 H311 107.3(11) no
C23 C35 H312 124.6(12) no
C24 C35 H312 66.8(12) no
H231 C35 H312 128.5(13) no
C34 C35 H312 107.0(11) no
C36 C35 H312 108.0(12) no
H311 C35 H312 108.4(19) no
C22 C36 C23 65.4(14) yes
C22 C36 C24 118.1(8) yes
C23 C36 C24 93.8(15) yes
C22 C36 H232 102.1(10) no
C23 C36 H232 81.7(16) no
C24 C36 H232 133.4(12) no
C22 C36 C35 93.8(6) yes
C23 C36 C35 42.4(12) yes
C24 C36 C35 52.0(5) yes
H232 C36 C35 106.1(9) no
C22 C36 C37 22.2(4) yes
C23 C36 C37 83.2(15) yes
C24 C36 C37 133.2(8) yes
H232 C36 C37 92.5(11) no
C35 C36 C37 115.8(7) yes
C22 C36 H301 112.3(13) no
C23 C36 H301 146.4(22) no
C24 C36 H301 56.3(12) no
H232 C36 H301 129.1(14) no
C35 C36 H301 107.7(12) no
C22 C36 H302 122.0(16) no
C23 C36 H302 97.9(21) no
C24 C36 H302 118.1(15) no
H232 C36 H302 21.5(15) no
C35 C36 H302 109.8(11) no
C37 C36 H301 105.3(14) no
C37 C36 H302 108.5(15) no
H301 C36 H302 109.5(20) no
C21 C37 C22 89.1(17) yes
C21 C37 C23 121.5(12) yes
C22 C37 C23 73.8(13) yes
C21 C37 H222 120.5(16) no
C22 C37 H222 75.3(14) no
C23 C37 H222 108.5(12) no
C21 C37 C30 6.5(19) yes
C22 C37 C30 89.5(19) yes
C23 C37 C30 127.8(11) yes
H222 C37 C30 114.4(14) no
C21 C37 C36 110.1(13) yes
C22 C37 C36 92.0(15) yes
C23 C37 C36 22.4(4) yes
H222 C37 C36 127.1(13) no
C30 C37 C36 116.6(12) yes
C21 C37 H371 109.0(9) no
C22 C37 H371 31.0(16) no
C23 C37 H371 83.9(5) no
H222 C37 H371 44.8(7) no
C30 C37 H371 106.6(8) no
C21 C37 H372 114.0(8) no
C22 C37 H372 140.5(16) no
C23 C37 H372 114.1(5) no
H222 C37 H372 65.4(7) no
C30 C37 H372 109.9(7) no
C36 C37 H371 106.1(5) no
C36 C37 H372 107.9(5) no
H371 C37 H372 109.467 no
C24 H301 H242 58.4(12) no
C24 H301 C36 77.4(11) no
H242 H301 C36 131.7(20) no
C23 H302 H232 43.0(24) no
C23 H302 C36 29.2(7) no
H232 H302 C36 61.9(25) no
H231 H311 C35 68.7(20) no
C24 H312 C35 66.9(11) no
H262 H322 C34 80.0(12) no
C26 H331 H261 97.8(34) no
C26 H331 C33 35.2(8) no
H261 H331 C33 123.6(37) no
C25 H332 H251 75.4(11) no
C25 H332 C33 72.3(8) no
H251 H332 C33 145.6(10) no
C27 H341 H272 71.4(10) no
C27 H341 C32 35.0(9) no
H272 H341 C32 36.5(12) no
H272 H342 C32 36.2(14) no
C20 H351 H202 87.8(14) no
C20 H351 C31 10.8(16) no
H202 H351 C31 98.2(17) no
C20 H352 H201 56.3(10) no
C20 H352 C31 9.0(14) no
H201 H352 C31 65.4(14) no
C21 H361 H211 56.4(25) no
C21 H361 C30 4.0(12) no
H211 H361 C30 56.8(28) no
C21 H362 H212 70.9(15) no
C21 H362 C30 12.1(24) no
H212 H362 C30 83.0(28) no
C22 H371 H222 99.1(15) no
C22 H371 C37 35.9(13) no
H222 H371 C37 64.0(12) no

loop_
_geom_bond_atom_site_label_1
_geom_bond_atom_site_label_2
_geom_bond_distance
_geom_bond_publ_flag
S1 C2 1.7183(19) yes
C2 N3 1.323(3) yes
C2 N4 1.322(3) yes
N3 H31 1.000 no
N3 H32 1.000 no
N4 H41 1.000 no
N4 H42 1.000 no
S5 C6 1.720(2) yes
C6 N7 1.323(3) yes
C6 N8 1.326(3) yes
N7 H71 1.000 no
N7 H72 1.000 no
N8 H81 1.000 no
N8 H82 1.000 no
S9 C10 1.715(2) yes
C10 N11 1.319(3) yes
C10 N12 1.327(3) yes
N11 H111 1.000 no
N11 H112 1.000 no
N12 H121 1.000 no
N12 H122 1.000 no
C20 C21 1.537(8) yes
C20 C27 1.545(8) yes
C20 H201 1.000 no
C20 H202 1.000 no
C20 C30 1.51(2) no
C20 C31 0.27(3) no
C20 C32 1.650(18) no
C20 H351 0.803(15) no
C20 H352 1.198(15) no
C21 C22 1.538(8) yes
C21 H211 1.000 no
C21 H212 1.000 no
C21 C30 0.21(4) yes
C21 C31 1.53(3) yes
C21 C37 1.411(19) yes
C21 H361 1.19(3) no
C21 H362 0.99(2) no
C22 C23 1.535(7) yes
C22 H221 1.000 no
C22 H222 1.000 no
C22 C30 1.660(19) yes
C22 C36 1.685(15) yes
C22 C37 0.637(11) yes
C22 H371 0.560(17) no
C23 C24 1.523(7) yes
C23 H231 1.000 no
C23 H232 1.000 no
C23 C35 1.153(12) yes
C23 C36 0.61(1) yes
C23 C37 1.586(15) yes
C23 H302 1.24(2) no
C24 C25 1.511(7) yes
C24 H241 1.000 no
C24 H242 1.000 no
C24 C35 1.273(9) yes
C24 C36 1.356(11) yes
C24 H301 1.156(18) no
C24 H312 1.27(2) no
C25 C26 1.525(7) yes
C25 H251 1.000 no
C25 H252 1.000 no
C25 C33 1.160(13) yes
C25 C34 1.271(9) yes
C25 H332 0.97(1) no
C26 C27 1.543(8) yes
C26 H261 1.000 no
C26 H262 1.000 no
C26 C32 1.645(18) yes
C26 C33 0.585(11) yes
C26 C34 1.368(12) yes
C26 H331 0.92(2) no
C27 H271 1.000 no
C27 H272 1.000 no
C27 C31 1.43(2) yes
C27 C32 0.577(14) yes
C27 C33 1.599(16) yes
C27 H341 0.873(13) no
H201 C31 0.96(2) no
H201 H352 0.743(15) no
H202 C31 1.26(3) no
H202 H351 0.628(13) no
H211 C30 0.83(4) no
H211 H361 0.52(2) no
H212 C30 1.13(5) no
H212 H362 0.67(2) no
H222 C37 0.949(17) no
H222 H371 0.744(13) no
H231 C35 0.97(1) no
H231 H311 0.58(2) no
H232 C36 0.885(18) no
H232 H302 0.37(2) no
H242 H301 0.779(19) no
H251 H332 0.600(12) no
H252 C34 1.222(9) no
H261 C33 1.19(2) no
H261 H331 0.297(16) no
H262 C34 1.17(1) no
H262 H322 0.807(16) no
H272 C32 0.60(2) no
H272 H341 0.840(12) no
H272 H342 0.822(12) no
C30 C31 1.532(9) yes
C30 C37 1.538(8) yes
C30 H361 0.99(2) no
C30 H362 1.00(2) no
C31 C32 1.545(9) yes
C31 H351 1.01(2) no
C31 H352 0.989(19) no
C32 C33 1.537(8) yes
C32 H341 1.002(14) no
C32 H342 1.011(14) no
C33 C34 1.522(8) yes
C33 H331 1.000 no
C33 H332 1.000 no
C34 C35 1.523(7) yes
C34 H321 1.010(12) no
C34 H322 1.004(13) no
C35 C36 1.528(8) yes
C35 H311 1.01(2) no
C35 H312 0.999(15) no
C36 C37 1.538(8) yes
C36 H301 1.00(2) no
C36 H302 0.997(16) no
C37 H371 1.000 no
C37 H372 1.000 no
